data_7717425
loop_
_publ_author_name
'Li, Yue'
'Xu, Mingming'
'Liu, Hongyan'
'Wang, Xiaokang'
'Wang, Yutong'
'Sun, Meng'
'Fan, Weidong'
'Sun, Daofeng'

_publ_section_title
;
 Two amino-functionalized metal-organic frameworks with different
 topologies for C<sub>2</sub>H<sub>2</sub>/C<sub>2</sub>H<sub>4</sub>
 separation.
;
_journal_issue 45
_journal_name_full 'Dalton transactions (Cambridge, England : 2003)'
_journal_page_first 18094
_journal_page_last 18098
_journal_paper_doi 10.1039/d4dt02592j
_journal_volume 53
_journal_year 2024
_chemical_formula_moiety 'C38 H33 N4 Ni3 O13'
_chemical_formula_sum 'C38 H33 N4 Ni3 O13'
_chemical_formula_weight 929.81
_space_group_crystal_system trigonal
_space_group_IT_number 146
_space_group_name_Hall 'R 3'
_space_group_name_H-M_alt 'R 3 :H'
_atom_sites_solution_hydrogens mixed
_atom_sites_solution_primary dual
_audit_creation_date 2022-08-08
_audit_creation_method
;
Olex2 1.5
(compiled 2021.11.18 svn.ra9532c28 for OlexSys, GUI svn.r6429)
;
_audit_update_record
;
2022-08-12 deposited with the CCDC.	2024-11-05 downloaded from the CCDC.
;
_cell_angle_alpha 90
_cell_angle_beta 90
_cell_angle_gamma 120
_cell_formula_units_Z 9
_cell_length_a 23.5121(12)
_cell_length_b 23.5121(12)
_cell_length_c 38.3738(12)
_cell_measurement_reflns_used 2864
_cell_measurement_temperature 150.01(10)
_cell_measurement_theta_max 57.1980
_cell_measurement_theta_min 4.4790
_cell_volume 18371.7(14)
_computing_cell_refinement 'CrysAlisPro 1.171.40.53 (Rigaku OD, 2019)'
_computing_data_collection 'CrysAlisPro 1.171.40.53 (Rigaku OD, 2019)'
_computing_data_reduction 'CrysAlisPro 1.171.40.53 (Rigaku OD, 2019)'
_computing_molecular_graphics 'Olex2 1.5 (Dolomanov et al., 2009)'
_computing_publication_material 'Olex2 1.5 (Dolomanov et al., 2009)'
_computing_structure_refinement 'SHELXL 2018/3 (Sheldrick, 2015)'
_computing_structure_solution 'SHELXT  (Sheldrick, 2015)'
_diffrn_ambient_environment N~2~
_diffrn_ambient_temperature 150.01(10)
_diffrn_detector 'CCD plate'
_diffrn_detector_area_resol_mean 16.0450
_diffrn_detector_type Eos
_diffrn_measured_fraction_theta_full 0.996
_diffrn_measured_fraction_theta_max 0.976
_diffrn_measurement_details
;
List of Runs (angles in degrees, time in seconds):

  # Type    Start    End  Width  t~exp~   \w     \q     \k     \f   Frames
#--------------------------------------------------------------------------
  1  \w    -61.00  -6.00   1.00   35.00    --    0.00 130.00 -85.00   55
  2  \w    -24.00  33.00   1.00   35.00    --    0.00 -80.00 145.00   57
  3  \w    -15.00  75.00   1.00   35.00    --   53.63 -57.00-150.00   90
  4  \w     32.00 102.00   1.00   35.00    --   53.63-140.00  28.00   70
  5  \w     26.00 109.00   1.00   35.00    --   53.63-125.00-180.00   83
  6  \w    111.00 176.00   1.00   40.00    --  107.26 111.00 120.00   65
  7  \w     85.00 159.00   1.00   40.00    --  107.26  63.00-120.00   74
  8  \w    100.00 177.00   1.00   40.00    --  107.26  80.00 -90.00   77
  9  \w    121.00 162.00   1.00   40.00    --  107.26 111.00-120.00   41
 10  \w     52.00  87.00   1.00   40.00    --  107.26 -50.00 150.00   35
;
_diffrn_measurement_device 'four-circle diffractometer'
_diffrn_measurement_device_type 'SuperNova, Dual, Cu at home/near, Eos'
_diffrn_measurement_method '\w scans'
_diffrn_orient_matrix_type 'CrysAlisPro convention (1999,Acta A55,543-557)'
_diffrn_orient_matrix_UB_11 -0.0155281000
_diffrn_orient_matrix_UB_12 0.0402973000
_diffrn_orient_matrix_UB_13 0.0260628000
_diffrn_orient_matrix_UB_21 0.0567202000
_diffrn_orient_matrix_UB_22 0.0639845000
_diffrn_orient_matrix_UB_23 -0.0151350000
_diffrn_orient_matrix_UB_31 -0.0475773000
_diffrn_orient_matrix_UB_32 0.0029064000
_diffrn_orient_matrix_UB_33 -0.0265497000
_diffrn_radiation_monochromator mirror
_diffrn_radiation_probe x-ray
_diffrn_radiation_type 'Cu K\a'
_diffrn_radiation_wavelength 1.54184
_diffrn_reflns_av_R_equivalents 0.0468
_diffrn_reflns_av_unetI/netI 0.0806
_diffrn_reflns_Laue_measured_fraction_full 0.996
_diffrn_reflns_Laue_measured_fraction_max 0.976
_diffrn_reflns_limit_h_max 24
_diffrn_reflns_limit_h_min -27
_diffrn_reflns_limit_k_max 25
_diffrn_reflns_limit_k_min -20
_diffrn_reflns_limit_l_max 37
_diffrn_reflns_limit_l_min -46
_diffrn_reflns_number 15185
_diffrn_reflns_point_group_measured_fraction_full 0.611
_diffrn_reflns_point_group_measured_fraction_max 0.594
_diffrn_reflns_theta_full 67.684
_diffrn_reflns_theta_max 70.616
_diffrn_reflns_theta_min 3.760
_diffrn_source 'micro-focus sealed X-ray tube'
_diffrn_source_type 'SuperNova (Cu) X-ray Source'
_exptl_absorpt_coefficient_mu 1.095
_exptl_absorpt_correction_T_max 1.00000
_exptl_absorpt_correction_T_min 0.59473
_exptl_absorpt_correction_type multi-scan
_exptl_absorpt_process_details
;
CrysAlisPro 1.171.40.53 (Rigaku Oxford Diffraction, 2019)
Empirical absorption correction using spherical harmonics,
 implemented in SCALE3 ABSPACK scaling algorithm.
;
_exptl_crystal_colour green
_exptl_crystal_colour_primary green
_exptl_crystal_density_diffrn 0.756
_exptl_crystal_description block
_exptl_crystal_F_000 4293
_refine_diff_density_max 0.352
_refine_diff_density_min -0.638
_refine_diff_density_rms 0.048
_refine_ls_abs_structure_details
;
 Refined as an inversion twin.
;
_refine_ls_abs_structure_Flack 0.48(5)
_refine_ls_extinction_method none
_refine_ls_goodness_of_fit_ref 0.921
_refine_ls_hydrogen_treatment constr
_refine_ls_matrix_type full
_refine_ls_number_parameters 524
_refine_ls_number_reflns 9324
_refine_ls_number_restraints 94
_refine_ls_restrained_S_all 0.935
_refine_ls_R_factor_all 0.0950
_refine_ls_R_factor_gt 0.0654
_refine_ls_shift/su_max 0.001
_refine_ls_shift/su_mean 0.000
_refine_ls_structure_factor_coef Fsqd
_refine_ls_weighting_details 'w=1/[\s^2^(Fo^2^)+(0.0970P)^2^] where P=(Fo^2^+2Fc^2^)/3'
_refine_ls_weighting_scheme calc
_refine_ls_wR_factor_gt 0.1623
_refine_ls_wR_factor_ref 0.1850
_reflns_Friedel_coverage 0.217
_reflns_Friedel_fraction_full 0.225
_reflns_Friedel_fraction_max 0.212
_reflns_number_gt 5493
_reflns_number_total 9324
_reflns_threshold_expression 'I > 2\s(I)'
_cod_data_source_file d4dt02592j2.cif
_cod_data_source_block 1_sq
_cod_depositor_comments 'Adding full bibliography for 7717425--7717426.cif.'
_cod_original_cell_volume 18371.7(19)
_cod_original_sg_symbol_H-M 'R 3'
_cod_database_code 7717425
_shelx_shelxl_version_number 2018/3
_chemical_oxdiff_formula 'C H O N Ni'
_shelx_space_group_comment
;
The symmetry employed for this shelxl refinement is uniquely defined
by the following loop, which should always be used as a source of
symmetry information in preference to the above space-group names.
They are only intended as comments.
;
_olex2_refinement_description
;
1. Twinned data refinement
 Scales: 0.52(5)
 0.48(5)
2. Fixed Uiso
 At 1.2 times of:
  All C(H) groups, All N(H,H) groups
 At 1.5 times of:
  All O(H) groups, All O(H,H) groups
3. Uiso/Uaniso restraints and constraints
Uanis(C4) \\sim Ueq: with sigma of 0.005 and sigma for terminal atoms of 0.01
Uanis(C17) \\sim Ueq: with sigma of 0.005 and sigma for terminal atoms of 0.01
4. Rigid body (RIGU) restrains
 C1, C2, C3, C4, C5, C6, C9
 with sigma for 1-2 distances of 0.001 and sigma for 1-3 distances of 0.001
 C13, C14, C15, C16, C17, C18
 with sigma for 1-2 distances of 0.004 and sigma for 1-3 distances of 0.004
5.a Riding coordinates:
 O1(H1), O4(H4A,H4B), O5(H5A,H5B), O6(H6A,H6B), O7(H7A,H7B)
5.b Aromatic/amide H refined with riding coordinates:
 C2(H2), C3(H3), C5(H5), C6(H6), C8(H8), C12(H12), C14(H14), C15(H15),
 C17(H17), C18(H18), C22(H22), C23(H23), C25(H25), C26(H26), C27(H27), C31(H31),
  C33(H33), C34(H34), C36(H36), C37(H37)
5.c X=CH2 refined with riding coordinates:
 N1(H1A,H1B), N10(H10A,H10B)
;
_platon_squeeze_void_probe_radius 1.20
_olex2_submission_special_instructions 'No special instructions were received'
_oxdiff_exptl_absorpt_empirical_details
;
Empirical correction (ABSPACK) includes:
- Absorption correction using spherical harmonics
- Frame scaling
;
_oxdiff_exptl_absorpt_empirical_full_max 1.468
_oxdiff_exptl_absorpt_empirical_full_min 0.682

loop_
_space_group_symop_operation_xyz
'x, y, z'
'-y, x-y, z'
'-x+y, -x, z'
'x+2/3, y+1/3, z+1/3'
'-y+2/3, x-y+1/3, z+1/3'
'-x+y+2/3, -x+1/3, z+1/3'
'x+1/3, y+2/3, z+2/3'
'-y+1/3, x-y+2/3, z+2/3'
'-x+y+1/3, -x+2/3, z+2/3'

loop_
_atom_site_label
_atom_site_type_symbol
_atom_site_fract_x
_atom_site_fract_y
_atom_site_fract_z
_atom_site_U_iso_or_equiv
_atom_site_adp_type
_atom_site_occupancy
_atom_site_site_symmetry_order
_atom_site_calc_flag
_atom_site_refinement_flags_posn
_atom_site_refinement_flags_adp
_atom_site_refinement_flags_occupancy
_atom_site_disorder_assembly
_atom_site_disorder_group
Ni1 Ni 0.65779(7) 0.91530(7) 0.43507(3) 0.0727(4) Uani 1 1 d . . . . .
Ni2 Ni 0.65315(8) 0.85220(8) 0.36447(3) 0.0791(5) Uani 1 1 d . . . . .
Ni3 Ni 0.78396(8) 1.00843(9) 0.39737(4) 0.0913(6) Uani 1 1 d . . . . .
O1 O 0.7175(3) 0.9103(3) 0.40097(14) 0.0841(17) Uani 1 1 d . . . . .
H1 H 0.741814 0.893225 0.402686 0.126 Uiso 1 1 d R U . . .
O2 O 0.6119(3) 0.8226(3) 0.44917(15) 0.105(3) Uani 1 1 d . . . . .
O3 O 0.6222(3) 0.7774(3) 0.39829(16) 0.0829(19) Uani 1 1 d . . . . .
O4 O 0.7144(3) 0.8234(4) 0.34465(18) 0.105(2) Uani 1 1 d . . . . .
H4A H 0.723093 0.793084 0.352807 0.158 Uiso 1 1 d R U . . .
H4B H 0.738753 0.838094 0.325506 0.158 Uiso 1 1 d R U . . .
O5 O 0.8628(4) 0.9970(5) 0.38086(19) 0.145(3) Uani 1 1 d . . . . .
H5A H 0.890187 0.992824 0.393498 0.218 Uiso 1 1 d R U . . .
H5B H 0.874287 0.995234 0.360088 0.218 Uiso 1 1 d R U . . .
O6 O 0.8421(3) 1.1071(3) 0.39508(16) 0.104(2) Uani 1 1 d . . . . .
H6A H 0.858312 1.134453 0.411725 0.155 Uiso 1 1 d R U . . .
H6B H 0.855982 1.130494 0.376765 0.155 Uiso 1 1 d R U . . .
O7 O 0.7044(3) 1.0104(3) 0.41829(14) 0.0818(19) Uani 1 1 d . . . . .
H7A H 0.713769 1.038811 0.434229 0.123 Uiso 1 1 d R U . . .
H7B H 0.682659 1.018711 0.403469 0.123 Uiso 1 1 d R U . . .
O8 O 0.5482(3) 0.9433(3) 0.14004(13) 0.0780(18) Uani 1 1 d . . . . .
O9 O 0.5350(3) 0.8514(3) 0.11455(15) 0.0831(19) Uani 1 1 d . . . . .
O10 O 0.3758(4) 0.3910(3) 0.37587(16) 0.091(2) Uani 1 1 d . . . . .
O11 O 0.2949(3) 0.4047(3) 0.39047(15) 0.0759(17) Uani 1 1 d . . . . .
O12 O 0.3506(4) 0.2540(3) 0.66157(13) 0.084(2) Uani 1 1 d . . . . .
O13 O 0.4256(3) 0.3537(3) 0.68114(18) 0.099(2) Uani 1 1 d . . . . .
N1 N 0.4901(6) 0.5217(6) 0.5299(3) 0.166(5) Uani 1 1 d . . . . .
H1A H 0.496421 0.506126 0.548821 0.199 Uiso 1 1 calc R U . . .
H1B H 0.518544 0.560591 0.523097 0.199 Uiso 1 1 calc R U . . .
N5 N 0.5759(4) 0.7920(4) 0.33091(17) 0.071(2) Uani 1 1 d . . . . .
N10 N 0.4235(4) 0.6608(4) 0.26442(17) 0.087(3) Uani 1 1 d . . . . .
H10A H 0.400545 0.619873 0.269840 0.104 Uiso 1 1 calc R U . . .
H10B H 0.415684 0.674786 0.245329 0.104 Uiso 1 1 calc R U . . .
N14 N 0.3334(4) 0.4055(4) 0.46883(18) 0.075(2) Uani 1 1 d . . . . .
C1 C 0.5572(5) 0.7030(5) 0.4427(2) 0.091(3) Uani 1 1 d . . . . .
C2 C 0.5453(5) 0.6479(5) 0.4208(2) 0.094(3) Uani 1 1 d . . . . .
H2 H 0.563810 0.654181 0.398769 0.113 Uiso 1 1 calc R U . . .
C3 C 0.5070(5) 0.5882(5) 0.4335(3) 0.098(3) Uani 1 1 d . . . . .
H3 H 0.502665 0.553057 0.420228 0.117 Uiso 1 1 calc R U . . .
C4 C 0.4717(8) 0.5729(7) 0.4659(4) 0.139(4) Uani 1 1 d . U . . .
C5 C 0.4901(7) 0.6299(6) 0.4866(3) 0.126(4) Uani 1 1 d . . . . .
H5 H 0.475952 0.622632 0.509666 0.151 Uiso 1 1 calc R U . . .
C6 C 0.5282(6) 0.6972(6) 0.4757(3) 0.118(4) Uani 1 1 d . . . . .
H6 H 0.533104 0.732678 0.488841 0.142 Uiso 1 1 calc R U . . .
C7 C 0.6040(5) 0.7732(5) 0.4282(2) 0.085(3) Uani 1 1 d . . . . .
C8 C 0.3771(6) 0.4697(5) 0.4611(2) 0.083(3) Uani 1 1 d . . . . .
H8 H 0.367855 0.487465 0.441667 0.099 Uiso 1 1 calc R U . . .
C9 C 0.4286(6) 0.5070(6) 0.4778(3) 0.095(3) Uani 1 1 d . . . . .
C10 C 0.4357(6) 0.4850(6) 0.5107(3) 0.096(3) Uani 1 1 d . . . . .
C11 C 0.3941(5) 0.4268(5) 0.5218(2) 0.081(3) Uani 1 1 d . . . . .
C12 C 0.3449(5) 0.3877(5) 0.5000(2) 0.084(3) Uani 1 1 d . . . . .
H12 H 0.316605 0.344852 0.507183 0.101 Uiso 1 1 calc R U . . .
C13 C 0.3926(6) 0.3978(5) 0.5581(3) 0.095(3) Uani 1 1 d . . . . .
C14 C 0.3778(6) 0.3324(6) 0.5615(3) 0.121(4) Uani 1 1 d . . . . .
H14 H 0.368494 0.306773 0.541573 0.145 Uiso 1 1 calc R U . . .
C15 C 0.3764(6) 0.3049(6) 0.5932(2) 0.102(3) Uani 1 1 d . . . . .
H15 H 0.366673 0.261379 0.594344 0.123 Uiso 1 1 calc R U . . .
C16 C 0.3892(5) 0.3406(5) 0.6233(2) 0.091(3) Uani 1 1 d . . . . .
C17 C 0.4173(6) 0.4082(6) 0.6165(4) 0.123(4) Uani 1 1 d . U . . .
H17 H 0.439522 0.437801 0.634388 0.148 Uiso 1 1 calc R U . . .
C18 C 0.4133(7) 0.4321(6) 0.5851(3) 0.126(5) Uani 1 1 d . . . . .
H18 H 0.426584 0.476460 0.583521 0.151 Uiso 1 1 calc R U . . .
C19 C 0.3901(4) 0.3129(6) 0.6594(2) 0.079(3) Uani 1 1 d . . . . .
C20 C 0.3488(5) 0.4204(4) 0.3751(2) 0.067(2) Uani 1 1 d . . . . .
C21 C 0.3835(5) 0.4868(5) 0.3581(2) 0.072(2) Uani 1 1 d . . . . .
C22 C 0.3540(5) 0.5309(4) 0.3648(2) 0.079(3) Uani 1 1 d . . . . .
H22 H 0.315872 0.517556 0.377617 0.095 Uiso 1 1 calc R U . . .
C23 C 0.3920(6) 0.5964(5) 0.3489(2) 0.094(3) Uani 1 1 d . . . . .
H23 H 0.379693 0.627620 0.353290 0.113 Uiso 1 1 calc R U . . .
C24 C 0.4436(5) 0.6121(4) 0.3284(2) 0.072(3) Uani 1 1 d . . . . .
C25 C 0.4632(6) 0.5669(6) 0.3221(3) 0.110(4) Uani 1 1 d . . . . .
H25 H 0.499822 0.578729 0.308230 0.132 Uiso 1 1 calc R U . . .
C26 C 0.4291(5) 0.5032(6) 0.3362(3) 0.092(3) Uani 1 1 d . . . . .
H26 H 0.440486 0.472350 0.329086 0.110 Uiso 1 1 calc R U . . .
C27 C 0.5370(5) 0.7305(6) 0.3377(2) 0.098(3) Uani 1 1 d . . . . .
H27 H 0.543510 0.715984 0.359059 0.118 Uiso 1 1 calc R U . . .
C28 C 0.4850(5) 0.6816(5) 0.3165(2) 0.075(3) Uani 1 1 d . . . . .
C29 C 0.4714(5) 0.7026(5) 0.2857(2) 0.079(3) Uani 1 1 d . . . . .
C30 C 0.5207(5) 0.7702(4) 0.2758(2) 0.070(2) Uani 1 1 d . . . . .
C31 C 0.5706(4) 0.8138(4) 0.3008(2) 0.075(3) Uani 1 1 d . . . . .
H31 H 0.598770 0.857590 0.295064 0.090 Uiso 1 1 calc R U . . .
C32 C 0.5180(5) 0.7975(4) 0.2400(2) 0.075(3) Uani 1 1 d . . . . .
C33 C 0.5165(5) 0.8533(5) 0.2372(2) 0.084(3) Uani 1 1 d . . . . .
H33 H 0.511087 0.872414 0.257222 0.101 Uiso 1 1 calc R U . . .
C34 C 0.5225(5) 0.8829(5) 0.2060(2) 0.084(3) Uani 1 1 d . . . . .
H34 H 0.521642 0.921903 0.204553 0.101 Uiso 1 1 calc R U . . .
C35 C 0.5302(5) 0.8532(5) 0.1757(2) 0.075(3) Uani 1 1 d . . . . .
C36 C 0.5299(5) 0.7997(5) 0.1775(3) 0.099(3) Uani 1 1 d . . . . .
H36 H 0.530101 0.777886 0.157337 0.119 Uiso 1 1 calc R U . . .
C37 C 0.5292(6) 0.7713(5) 0.2128(2) 0.092(3) Uani 1 1 d . . . . .
H37 H 0.536475 0.736066 0.215062 0.110 Uiso 1 1 calc R U . . .
C38 C 0.5389(5) 0.8879(5) 0.1414(2) 0.075(3) Uani 1 1 d . . . . .

loop_
_atom_site_aniso_label
_atom_site_aniso_U_11
_atom_site_aniso_U_22
_atom_site_aniso_U_33
_atom_site_aniso_U_23
_atom_site_aniso_U_13
_atom_site_aniso_U_12
Ni1 0.0687(9) 0.0848(10) 0.0389(6) -0.0012(7) -0.0167(7) 0.0191(8)
Ni2 0.0893(11) 0.0802(10) 0.0423(7) 0.0030(7) -0.0115(8) 0.0232(9)
Ni3 0.0873(11) 0.1084(13) 0.0396(7) 0.0084(8) -0.0121(8) 0.0199(10)
O1 0.084(4) 0.120(5) 0.040(3) 0.015(3) -0.013(3) 0.045(4)
O2 0.109(5) 0.094(5) 0.047(3) 0.029(3) -0.032(4) 0.001(4)
O3 0.084(4) 0.059(3) 0.066(4) 0.016(3) -0.005(3) 0.006(3)
O4 0.099(5) 0.150(7) 0.072(4) -0.013(5) -0.011(4) 0.066(5)
O5 0.165(8) 0.207(10) 0.067(5) 0.022(6) 0.032(5) 0.095(7)
O6 0.100(5) 0.096(5) 0.061(4) 0.021(4) -0.017(4) 0.008(4)
O7 0.076(4) 0.114(5) 0.055(3) -0.032(4) -0.033(3) 0.047(4)
O8 0.136(5) 0.053(3) 0.042(3) 0.026(3) 0.017(3) 0.045(4)
O9 0.124(5) 0.072(4) 0.053(3) 0.021(3) 0.020(4) 0.048(4)
O10 0.129(6) 0.085(5) 0.064(4) 0.006(4) 0.018(4) 0.056(5)
O11 0.112(5) 0.075(4) 0.058(3) 0.002(3) 0.015(4) 0.059(4)
O12 0.117(5) 0.065(4) 0.034(3) 0.019(3) -0.006(3) 0.017(4)
O13 0.079(4) 0.095(5) 0.071(4) 0.020(4) -0.021(4) 0.005(4)
N1 0.179(11) 0.138(9) 0.113(8) 0.062(7) -0.046(8) 0.029(8)
N5 0.082(5) 0.070(5) 0.050(4) 0.017(4) -0.007(4) 0.030(4)
N10 0.093(5) 0.070(5) 0.048(4) 0.007(4) -0.029(4) 0.003(4)
N14 0.076(5) 0.090(6) 0.052(4) 0.018(4) -0.004(4) 0.037(4)
C1 0.115(7) 0.076(4) 0.045(3) 0.029(3) -0.021(4) 0.020(5)
C2 0.108(7) 0.085(4) 0.060(4) 0.014(3) -0.043(4) 0.025(5)
C3 0.132(7) 0.086(4) 0.059(4) 0.015(3) -0.029(4) 0.042(5)
C4 0.161(6) 0.116(4) 0.114(5) 0.019(3) 0.020(4) 0.050(4)
C5 0.166(11) 0.099(4) 0.077(6) 0.032(4) 0.018(6) 0.039(6)
C6 0.159(10) 0.103(4) 0.055(4) 0.033(4) -0.003(5) 0.037(6)
C7 0.095(7) 0.092(7) 0.034(4) 0.010(5) -0.018(5) 0.022(6)
C8 0.141(9) 0.095(7) 0.036(4) 0.013(5) -0.006(5) 0.077(7)
C9 0.126(8) 0.099(5) 0.060(5) 0.006(4) 0.003(6) 0.057(5)
C10 0.107(8) 0.092(8) 0.065(6) 0.020(6) -0.009(6) 0.032(7)
C11 0.107(8) 0.062(6) 0.057(5) 0.013(5) -0.005(6) 0.029(6)
C12 0.114(8) 0.071(6) 0.051(5) 0.035(5) 0.025(5) 0.033(6)
C13 0.110(8) 0.079(6) 0.059(5) 0.012(5) 0.007(6) 0.020(6)
C14 0.167(11) 0.082(6) 0.070(6) 0.036(5) 0.011(7) 0.030(8)
C15 0.145(10) 0.124(8) 0.049(4) 0.001(5) -0.024(6) 0.076(8)
C16 0.125(8) 0.067(5) 0.051(4) 0.014(4) -0.033(5) 0.025(6)
C17 0.144(6) 0.105(5) 0.096(5) 0.016(4) -0.029(5) 0.044(4)
C18 0.156(12) 0.106(8) 0.085(6) 0.005(6) -0.025(8) 0.043(9)
C19 0.052(5) 0.113(8) 0.050(5) -0.012(5) -0.022(4) 0.026(6)
C20 0.100(7) 0.056(5) 0.053(5) 0.010(4) 0.014(5) 0.046(5)
C21 0.092(7) 0.096(7) 0.034(4) -0.003(4) 0.002(4) 0.051(6)
C22 0.086(6) 0.068(6) 0.064(5) 0.022(5) 0.021(5) 0.024(5)
C23 0.156(10) 0.065(6) 0.053(5) 0.018(5) 0.012(6) 0.049(7)
C24 0.091(7) 0.058(5) 0.047(4) 0.006(4) -0.020(5) 0.023(5)
C25 0.134(10) 0.091(8) 0.119(10) 0.031(7) 0.007(8) 0.066(8)
C26 0.115(8) 0.117(9) 0.073(6) 0.011(6) 0.004(6) 0.080(8)
C27 0.097(7) 0.119(9) 0.051(5) 0.042(6) -0.003(5) 0.033(7)
C28 0.087(6) 0.082(6) 0.042(4) 0.023(4) 0.009(5) 0.032(5)
C29 0.102(7) 0.071(6) 0.049(4) 0.016(4) 0.013(5) 0.032(6)
C30 0.103(7) 0.066(5) 0.039(4) 0.009(4) 0.010(4) 0.040(5)
C31 0.082(6) 0.067(6) 0.061(5) 0.034(5) 0.002(5) 0.028(5)
C32 0.099(7) 0.054(5) 0.053(5) 0.009(4) -0.005(5) 0.024(5)
C33 0.124(8) 0.102(8) 0.052(5) -0.011(5) -0.008(5) 0.076(7)
C34 0.112(8) 0.067(6) 0.071(6) 0.033(5) 0.035(6) 0.043(6)
C35 0.093(7) 0.055(5) 0.059(5) -0.009(4) 0.000(5) 0.023(5)
C36 0.138(10) 0.088(8) 0.073(6) 0.009(6) 0.014(7) 0.057(7)
C37 0.158(10) 0.090(7) 0.050(5) 0.017(5) 0.008(6) 0.079(7)
C38 0.086(6) 0.063(6) 0.042(4) 0.018(4) 0.009(4) 0.012(5)

loop_
_atom_type_symbol
_atom_type_description
_atom_type_scat_dispersion_real
_atom_type_scat_dispersion_imag
_atom_type_scat_source
C C 0.0181 0.0091 'International Tables Vol C Tables 4.2.6.8 and 6.1.1.4'
H H 0.0000 0.0000 'International Tables Vol C Tables 4.2.6.8 and 6.1.1.4'
N N 0.0311 0.0180 'International Tables Vol C Tables 4.2.6.8 and 6.1.1.4'
Ni Ni -3.0029 0.5091 'International Tables Vol C Tables 4.2.6.8 and 6.1.1.4'
O O 0.0492 0.0322 'International Tables Vol C Tables 4.2.6.8 and 6.1.1.4'

loop_
_geom_angle_atom_site_label_1
_geom_angle_atom_site_label_2
_geom_angle_atom_site_label_3
_geom_angle
_geom_angle_site_symmetry_1
_geom_angle_site_symmetry_3
_geom_angle_publ_flag
O1 Ni1 O7 81.2(2) . . ?
O1 Ni1 O8 91.6(2) . 5_665 ?
O1 Ni1 O11 82.1(2) . 2_665 ?
O1 Ni1 N14 174.7(3) . 2_665 ?
O2 Ni1 O1 97.4(3) . . ?
O2 Ni1 O7 177.6(3) . . ?
O2 Ni1 O8 91.1(3) . 5_665 ?
O2 Ni1 O11 89.6(2) . 2_665 ?
O2 Ni1 N14 87.2(3) . 2_665 ?
O7 Ni1 O11 88.2(2) . 2_665 ?
O7 Ni1 N14 94.0(3) . 2_665 ?
O8 Ni1 O7 91.0(2) 5_665 . ?
O8 Ni1 O11 173.8(3) 5_665 2_665 ?
O8 Ni1 N14 90.8(3) 5_665 2_665 ?
N14 Ni1 O11 95.4(3) 2_665 2_665 ?
O1 Ni2 O4 94.0(3) . . ?
O1 Ni2 O11 79.4(2) . 2_665 ?
O1 Ni2 N5 171.9(3) . . ?
O3 Ni2 O1 88.0(3) . . ?
O3 Ni2 O4 87.5(3) . . ?
O3 Ni2 O11 92.1(3) . 2_665 ?
O3 Ni2 N5 89.6(3) . . ?
O4 Ni2 O11 173.4(3) . 2_665 ?
O4 Ni2 N5 93.7(3) . . ?
O12 Ni2 O1 95.3(2) 7_554 . ?
O12 Ni2 O3 175.1(3) 7_554 . ?
O12 Ni2 O4 88.6(3) 7_554 . ?
O12 Ni2 O11 92.2(3) 7_554 2_665 ?
O12 Ni2 N5 87.6(3) 7_554 . ?
N5 Ni2 O11 92.9(3) . 2_665 ?
O1 Ni3 O5 95.8(3) . . ?
O1 Ni3 O7 79.0(3) . . ?
O1 Ni3 O9 94.7(2) . 5_665 ?
O1 Ni3 O13 96.1(2) . 7_554 ?
O6 Ni3 O1 174.2(3) . . ?
O6 Ni3 O5 90.0(4) . . ?
O6 Ni3 O7 95.3(3) . . ?
O6 Ni3 O9 85.7(3) . 5_665 ?
O6 Ni3 O13 83.0(3) . 7_554 ?
O7 Ni3 O5 172.6(3) . . ?
O9 Ni3 O5 90.0(3) 5_665 . ?
O9 Ni3 O7 85.1(3) 5_665 . ?
O9 Ni3 O13 168.0(3) 5_665 7_554 ?
O13 Ni3 O5 93.9(3) 7_554 . ?
O13 Ni3 O7 91.9(3) 7_554 . ?
Ni1 O1 Ni2 100.8(3) . . ?
Ni1 O1 Ni3 98.2(3) . . ?
Ni1 O1 H1 130.3 . . ?
Ni2 O1 Ni3 127.6(3) . . ?
Ni2 O1 H1 100.9 . . ?
Ni3 O1 H1 102.9 . . ?
C7 O2 Ni1 123.7(6) . . ?
C7 O3 Ni2 130.0(8) . . ?
Ni2 O4 H4A 128.5 . . ?
Ni2 O4 H4B 127.5 . . ?
H4A O4 H4B 104.0 . . ?
Ni3 O5 H5A 127.6 . . ?
Ni3 O5 H5B 127.8 . . ?
H5A O5 H5B 104.6 . . ?
Ni3 O6 H6A 128.8 . . ?
Ni3 O6 H6B 126.8 . . ?
H6A O6 H6B 104.5 . . ?
Ni1 O7 Ni3 95.4(3) . . ?
Ni1 O7 H7A 114.9 . . ?
Ni1 O7 H7B 114.0 . . ?
Ni3 O7 H7A 114.7 . . ?
Ni3 O7 H7B 113.7 . . ?
H7A O7 H7B 104.5 . . ?
C38 O8 Ni1 127.8(6) . 9_564 ?
C38 O9 Ni3 125.9(5) . 9_564 ?
Ni1 O11 Ni2 89.8(3) 3_565 3_565 ?
C20 O11 Ni1 125.3(5) . 3_565 ?
C20 O11 Ni2 122.1(6) . 3_565 ?
C19 O12 Ni2 137.1(6) . 4_445 ?
C19 O13 Ni3 130.7(7) . 4_445 ?
H1A N1 H1B 120.0 . . ?
C10 N1 H1A 120.0 . . ?
C10 N1 H1B 120.0 . . ?
C27 N5 Ni2 121.4(6) . . ?
C27 N5 C31 117.9(8) . . ?
C31 N5 Ni2 120.2(6) . . ?
H10A N10 H10B 120.0 . . ?
C29 N10 H10A 120.0 . . ?
C29 N10 H10B 120.0 . . ?
C8 N14 Ni1 123.4(6) . 3_565 ?
C12 N14 Ni1 124.2(7) . 3_565 ?
C12 N14 C8 112.5(8) . . ?
C2 C1 C7 117.5(8) . . ?
C6 C1 C2 124.4(9) . . ?
C6 C1 C7 118.1(10) . . ?
C1 C2 H2 121.2 . . ?
C3 C2 C1 117.6(10) . . ?
C3 C2 H2 121.2 . . ?
C2 C3 H3 117.2 . . ?
C2 C3 C4 125.6(12) . . ?
C4 C3 H3 117.2 . . ?
C5 C4 C3 112.5(12) . . ?
C5 C4 C9 123.7(13) . . ?
C9 C4 C3 123.4(13) . . ?
C4 C5 H5 116.5 . . ?
C4 C5 C6 127.0(11) . . ?
C6 C5 H5 116.5 . . ?
C1 C6 C5 111.8(11) . . ?
C1 C6 H6 124.1 . . ?
C5 C6 H6 124.1 . . ?
O2 C7 C1 114.9(8) . . ?
O3 C7 O2 127.2(9) . . ?
O3 C7 C1 117.2(9) . . ?
N14 C8 H8 117.0 . . ?
C9 C8 N14 125.9(9) . . ?
C9 C8 H8 117.0 . . ?
C8 C9 C4 120.2(11) . . ?
C8 C9 C10 116.8(11) . . ?
C10 C9 C4 122.2(12) . . ?
N1 C10 C9 120.3(11) . . ?
C11 C10 N1 118.1(10) . . ?
C11 C10 C9 121.2(11) . . ?
C10 C11 C12 117.0(9) . . ?
C10 C11 C13 127.0(10) . . ?
C12 C11 C13 115.9(8) . . ?
N14 C12 C11 125.5(9) . . ?
N14 C12 H12 117.3 . . ?
C11 C12 H12 117.3 . . ?
C14 C13 C11 120.4(10) . . ?
C18 C13 C11 123.2(11) . . ?
C18 C13 C14 115.7(12) . . ?
C13 C14 H14 118.9 . . ?
C15 C14 C13 122.3(12) . . ?
C15 C14 H14 118.9 . . ?
C14 C15 H15 119.6 . . ?
C16 C15 C14 120.8(11) . . ?
C16 C15 H15 119.6 . . ?
C15 C16 C17 111.8(10) . . ?
C15 C16 C19 123.1(9) . . ?
C17 C16 C19 123.3(10) . . ?
C16 C17 H17 118.5 . . ?
C18 C17 C16 123.0(12) . . ?
C18 C17 H17 118.5 . . ?
C13 C18 C17 123.7(14) . . ?
C13 C18 H18 118.1 . . ?
C17 C18 H18 118.1 . . ?
O12 C19 O13 132.2(9) . . ?
O12 C19 C16 112.2(7) . . ?
O13 C19 C16 115.4(10) . . ?
O10 C20 O11 125.6(8) . . ?
O10 C20 C21 117.3(9) . . ?
O11 C20 C21 116.6(8) . . ?
C20 C21 C22 115.9(8) . . ?
C26 C21 C20 123.0(10) . . ?
C26 C21 C22 120.5(9) . . ?
C21 C22 H22 123.3 . . ?
C23 C22 C21 113.4(8) . . ?
C23 C22 H22 123.3 . . ?
C22 C23 H23 119.1 . . ?
C24 C23 C22 121.8(10) . . ?
C24 C23 H23 119.1 . . ?
C23 C24 C25 119.9(9) . . ?
C23 C24 C28 119.3(9) . . ?
C25 C24 C28 120.3(10) . . ?
C24 C25 H25 119.2 . . ?
C24 C25 C26 121.6(11) . . ?
C26 C25 H25 119.2 . . ?
C21 C26 C25 121.7(11) . . ?
C21 C26 H26 119.2 . . ?
C25 C26 H26 119.2 . . ?
N5 C27 H27 115.7 . . ?
N5 C27 C28 128.6(8) . . ?
C28 C27 H27 115.7 . . ?
C27 C28 C24 122.0(7) . . ?
C29 C28 C24 120.8(9) . . ?
C29 C28 C27 117.0(8) . . ?
N10 C29 C28 121.4(8) . . ?
N10 C29 C30 123.6(8) . . ?
C28 C29 C30 114.1(9) . . ?
C29 C30 C32 120.6(8) . . ?
C31 C30 C29 120.5(7) . . ?
C31 C30 C32 118.8(7) . . ?
N5 C31 C30 120.6(8) . . ?
N5 C31 H31 119.7 . . ?
C30 C31 H31 119.7 . . ?
C33 C32 C30 120.7(9) . . ?
C37 C32 C30 117.4(9) . . ?
C37 C32 C33 120.7(9) . . ?
C32 C33 H33 119.1 . . ?
C32 C33 C34 121.8(9) . . ?
C34 C33 H33 119.1 . . ?
C33 C34 H34 120.7 . . ?
C33 C34 C35 118.7(9) . . ?
C35 C34 H34 120.7 . . ?
C34 C35 C38 117.8(9) . . ?
C36 C35 C34 120.7(10) . . ?
C36 C35 C38 121.5(9) . . ?
C35 C36 H36 120.4 . . ?
C35 C36 C37 119.2(10) . . ?
C37 C36 H36 120.4 . . ?
C32 C37 C36 118.1(9) . . ?
C32 C37 H37 121.0 . . ?
C36 C37 H37 121.0 . . ?
O8 C38 O9 125.9(7) . . ?
O8 C38 C35 121.5(8) . . ?
O9 C38 C35 112.5(8) . . ?

loop_
_geom_bond_atom_site_label_1
_geom_bond_atom_site_label_2
_geom_bond_distance
_geom_bond_site_symmetry_2
_geom_bond_publ_flag
Ni1 O1 1.965(6) . ?
Ni1 O2 1.964(7) . ?
Ni1 O7 2.041(7) . ?
Ni1 O8 1.999(5) 5_665 ?
Ni1 O11 2.137(6) 2_665 ?
Ni1 N14 2.103(7) 2_665 ?
Ni2 O1 2.012(6) . ?
Ni2 O3 2.007(6) . ?
Ni2 O4 2.023(7) . ?
Ni2 O11 2.204(7) 2_665 ?
Ni2 O12 1.970(5) 7_554 ?
Ni2 N5 2.095(7) . ?
Ni3 O1 2.045(6) . ?
Ni3 O5 2.099(9) . ?
Ni3 O6 2.022(7) . ?
Ni3 O7 2.057(6) . ?
Ni3 O9 2.048(6) 5_665 ?
Ni3 O13 2.051(6) 7_554 ?
O1 H1 0.8493 . ?
O2 C7 1.347(12) . ?
O3 C7 1.212(10) . ?
O4 H4A 0.8897 . ?
O4 H4B 0.8880 . ?
O5 H5A 0.8503 . ?
O5 H5B 0.8493 . ?
O6 H6A 0.8493 . ?
O6 H6B 0.8507 . ?
O7 H7A 0.8494 . ?
O7 H7B 0.8500 . ?
O8 C38 1.209(10) . ?
O9 C38 1.315(11) . ?
O10 C20 1.150(10) . ?
O11 C20 1.274(11) . ?
O12 C19 1.226(11) . ?
O13 C19 1.229(10) . ?
N1 H1A 0.8600 . ?
N1 H1B 0.8600 . ?
N1 C10 1.348(14) . ?
N5 C27 1.293(11) . ?
N5 C31 1.294(10) . ?
N10 H10A 0.8600 . ?
N10 H10B 0.8600 . ?
N10 C29 1.341(11) . ?
N14 C8 1.368(12) . ?
N14 C12 1.338(11) . ?
C1 C2 1.447(14) . ?
C1 C6 1.416(15) . ?
C1 C7 1.557(13) . ?
C2 H2 0.9300 . ?
C2 C3 1.323(12) . ?
C3 H3 0.9300 . ?
C3 C4 1.438(17) . ?
C4 C5 1.426(17) . ?
C4 C9 1.438(16) . ?
C5 H5 0.9300 . ?
C5 C6 1.437(14) . ?
C6 H6 0.9300 . ?
C8 H8 0.9300 . ?
C8 C9 1.259(14) . ?
C9 C10 1.406(13) . ?
C10 C11 1.294(13) . ?
C11 C12 1.349(13) . ?
C11 C13 1.545(12) . ?
C12 H12 0.9300 . ?
C13 C14 1.402(14) . ?
C13 C18 1.253(15) . ?
C14 H14 0.9300 . ?
C14 C15 1.371(13) . ?
C15 H15 0.9300 . ?
C15 C16 1.370(13) . ?
C16 C17 1.408(14) . ?
C16 C19 1.535(12) . ?
C17 H17 0.9300 . ?
C17 C18 1.350(15) . ?
C18 H18 0.9300 . ?
C20 C21 1.501(12) . ?
C21 C22 1.529(13) . ?
C21 C26 1.263(12) . ?
C22 H22 0.9300 . ?
C22 C23 1.472(11) . ?
C23 H23 0.9300 . ?
C23 C24 1.332(13) . ?
C24 C25 1.376(14) . ?
C24 C28 1.495(12) . ?
C25 H25 0.9300 . ?
C25 C26 1.405(13) . ?
C26 H26 0.9300 . ?
C27 H27 0.9300 . ?
C27 C28 1.439(13) . ?
C28 C29 1.379(12) . ?
C29 C30 1.473(12) . ?
C30 C31 1.466(12) . ?
C30 C32 1.532(11) . ?
C31 H31 0.9300 . ?
C32 C33 1.334(12) . ?
C32 C37 1.305(13) . ?
C33 H33 0.9300 . ?
C33 C34 1.357(12) . ?
C34 H34 0.9300 . ?
C34 C35 1.413(13) . ?
C35 C36 1.257(12) . ?
C35 C38 1.508(12) . ?
C36 H36 0.9300 . ?
C36 C37 1.504(13) . ?
C37 H37 0.9300 . ?

loop_
_geom_torsion_atom_site_label_1
_geom_torsion_atom_site_label_2
_geom_torsion_atom_site_label_3
_geom_torsion_atom_site_label_4
_geom_torsion
_geom_torsion_site_symmetry_1
_geom_torsion_site_symmetry_2
_geom_torsion_site_symmetry_3
_geom_torsion_site_symmetry_4
_geom_torsion_publ_flag
Ni1 O2 C7 O3 -1.3(16) . . . . ?
Ni1 O2 C7 C1 -171.2(6) . . . . ?
Ni1 O8 C38 O9 -23.3(15) 9_564 . . . ?
Ni1 O8 C38 C35 156.8(7) 9_564 . . . ?
Ni1 O11 C20 O10 23.2(13) 3_565 . . . ?
Ni1 O11 C20 C21 -149.1(6) 3_565 . . . ?
Ni1 N14 C8 C9 -169.2(9) 3_565 . . . ?
Ni1 N14 C12 C11 178.3(8) 3_565 . . . ?
Ni2 O3 C7 O2 -14.3(17) . . . . ?
Ni2 O3 C7 C1 155.4(7) . . . . ?
Ni2 O11 C20 O10 -92.8(11) 3_565 . . . ?
Ni2 O11 C20 C21 94.9(8) 3_565 . . . ?
Ni2 O12 C19 O13 -3(2) 4_445 . . . ?
Ni2 O12 C19 C16 -176.6(7) 4_445 . . . ?
Ni2 N5 C27 C28 -175.2(9) . . . . ?
Ni2 N5 C31 C30 174.0(6) . . . . ?
Ni3 O9 C38 O8 10.2(16) 9_564 . . . ?
Ni3 O9 C38 C35 -169.9(6) 9_564 . . . ?
Ni3 O13 C19 O12 12.8(18) 4_445 . . . ?
Ni3 O13 C19 C16 -173.5(7) 4_445 . . . ?
O10 C20 C21 C22 -166.4(9) . . . . ?
O10 C20 C21 C26 22.3(14) . . . . ?
O11 C20 C21 C22 6.5(11) . . . . ?
O11 C20 C21 C26 -164.7(10) . . . . ?
N1 C10 C11 C12 -171.0(12) . . . . ?
N1 C10 C11 C13 12(2) . . . . ?
N5 C27 C28 C24 -179.2(11) . . . . ?
N5 C27 C28 C29 -4.2(17) . . . . ?
N10 C29 C30 C31 178.4(9) . . . . ?
N10 C29 C30 C32 2.3(15) . . . . ?
N14 C8 C9 C4 177.5(11) . . . . ?
N14 C8 C9 C10 -12.7(17) . . . . ?
C1 C2 C3 C4 5.5(17) . . . . ?
C2 C1 C6 C5 5.5(17) . . . . ?
C2 C1 C7 O2 178.2(9) . . . . ?
C2 C1 C7 O3 7.2(14) . . . . ?
C2 C3 C4 C5 -10(2) . . . . ?
C2 C3 C4 C9 177.4(12) . . . . ?
C3 C4 C5 C6 13(2) . . . . ?
C3 C4 C9 C8 -65(2) . . . . ?
C3 C4 C9 C10 126.1(15) . . . . ?
C4 C5 C6 C1 -11(2) . . . . ?
C4 C9 C10 N1 -12(2) . . . . ?
C4 C9 C10 C11 175.9(12) . . . . ?
C5 C4 C9 C8 123.2(16) . . . . ?
C5 C4 C9 C10 -46(2) . . . . ?
C6 C1 C2 C3 -3.3(17) . . . . ?
C6 C1 C7 O2 -0.5(14) . . . . ?
C6 C1 C7 O3 -171.5(11) . . . . ?
C7 C1 C2 C3 178.1(9) . . . . ?
C7 C1 C6 C5 -175.9(9) . . . . ?
C8 N14 C12 C11 -1.1(15) . . . . ?
C8 C9 C10 N1 178.7(12) . . . . ?
C8 C9 C10 C11 6.3(18) . . . . ?
C9 C4 C5 C6 -174.3(13) . . . . ?
C9 C10 C11 C12 1.6(18) . . . . ?
C9 C10 C11 C13 -175.3(11) . . . . ?
C10 C11 C12 N14 -4.1(17) . . . . ?
C10 C11 C13 C14 -140.3(13) . . . . ?
C10 C11 C13 C18 29(2) . . . . ?
C11 C13 C14 C15 179.5(11) . . . . ?
C11 C13 C18 C17 -174.3(12) . . . . ?
C12 N14 C8 C9 10.2(15) . . . . ?
C12 C11 C13 C14 42.9(17) . . . . ?
C12 C11 C13 C18 -147.7(14) . . . . ?
C13 C11 C12 N14 173.1(10) . . . . ?
C13 C14 C15 C16 1(2) . . . . ?
C14 C13 C18 C17 -4(2) . . . . ?
C14 C15 C16 C17 -13.5(18) . . . . ?
C14 C15 C16 C19 -178.5(11) . . . . ?
C15 C16 C17 C18 19(2) . . . . ?
C15 C16 C19 O12 -32.7(16) . . . . ?
C15 C16 C19 O13 152.4(12) . . . . ?
C16 C17 C18 C13 -10(3) . . . . ?
C17 C16 C19 O12 164.1(11) . . . . ?
C17 C16 C19 O13 -10.9(16) . . . . ?
C18 C13 C14 C15 9(2) . . . . ?
C19 C16 C17 C18 -176.3(12) . . . . ?
C20 C21 C22 C23 177.2(8) . . . . ?
C20 C21 C26 C25 -176.5(10) . . . . ?
C21 C22 C23 C24 5.4(13) . . . . ?
C22 C21 C26 C25 12.6(16) . . . . ?
C22 C23 C24 C25 -1.1(15) . . . . ?
C22 C23 C24 C28 -172.7(8) . . . . ?
C23 C24 C25 C26 1.5(16) . . . . ?
C23 C24 C28 C27 83.9(12) . . . . ?
C23 C24 C28 C29 -91.0(12) . . . . ?
C24 C25 C26 C21 -7.8(18) . . . . ?
C24 C28 C29 N10 -4.4(16) . . . . ?
C24 C28 C29 C30 -173.8(8) . . . . ?
C25 C24 C28 C27 -87.7(13) . . . . ?
C25 C24 C28 C29 97.5(12) . . . . ?
C26 C21 C22 C23 -11.3(13) . . . . ?
C27 N5 C31 C30 1.6(14) . . . . ?
C27 C28 C29 N10 -179.5(9) . . . . ?
C27 C28 C29 C30 11.2(13) . . . . ?
C28 C24 C25 C26 173.0(10) . . . . ?
C28 C29 C30 C31 -12.6(13) . . . . ?
C28 C29 C30 C32 171.4(9) . . . . ?
C29 C30 C31 N5 6.3(14) . . . . ?
C29 C30 C32 C33 125.2(10) . . . . ?
C29 C30 C32 C37 -66.8(13) . . . . ?
C30 C32 C33 C34 171.4(10) . . . . ?
C30 C32 C37 C36 -177.2(9) . . . . ?
C31 N5 C27 C28 -2.9(17) . . . . ?
C31 C30 C32 C33 -50.9(14) . . . . ?
C31 C30 C32 C37 117.0(11) . . . . ?
C32 C30 C31 N5 -177.6(9) . . . . ?
C32 C33 C34 C35 0.5(17) . . . . ?
C33 C32 C37 C36 -9.2(17) . . . . ?
C33 C34 C35 C36 1.6(17) . . . . ?
C33 C34 C35 C38 -178.2(9) . . . . ?
C34 C35 C36 C37 -7.0(17) . . . . ?
C34 C35 C38 O8 10.1(15) . . . . ?
C34 C35 C38 O9 -169.8(9) . . . . ?
C35 C36 C37 C32 11.1(18) . . . . ?
C36 C35 C38 O8 -169.6(11) . . . . ?
C36 C35 C38 O9 10.4(15) . . . . ?
C37 C32 C33 C34 3.9(18) . . . . ?
C38 C35 C36 C37 172.7(9) . . . . ?

loop_
_platon_squeeze_void_nr
_platon_squeeze_void_average_x
_platon_squeeze_void_average_y
_platon_squeeze_void_average_z
_platon_squeeze_void_volume
_platon_squeeze_void_count_electrons
_platon_squeeze_void_content
1 -0.014 -0.007 0.006 11417 3149 ' '

loop_
_twin_individual_id
_twin_individual_mass_fraction_refined
1 0.52(5)
2 0.48(5)
